data_4034222
loop_
_publ_author_name
'Qiu, Yi-Feng'
'Niu, Yue-Jie'
'Wei, Xi'
'Cao, Bao-Qian'
'Wang, Xi-Cun'
'Quan, Zheng-Jun'

_publ_section_title
;
 AgSCF<sub>3</sub>/Na<sub>2</sub>S<sub>2</sub>O<sub>8</sub>-Promoted
 Trifluoromethylthiolation/Cyclization of o-Propargyl Arylazides/
 o-Alkynyl Benzylazides: Synthesis of SCF<sub>3</sub>-Substituted
 Quinolines and Isoquinolines.
;
_journal_issue 7
_journal_name_full 'The Journal of organic chemistry'
_journal_page_first 4165
_journal_page_last 4178
_journal_paper_doi 10.1021/acs.joc.9b00181
_journal_volume 84
_journal_year 2019
_chemical_formula_moiety 'C16 H10 F3 N S'
_chemical_formula_sum 'C16 H10 F3 N S'
_chemical_formula_weight 305.31
_space_group_crystal_system monoclinic
_space_group_IT_number 14
_space_group_name_Hall '-P 2ybc'
_space_group_name_H-M_alt 'P 1 21/c 1'
_atom_sites_solution_hydrogens geom
_atom_sites_solution_primary direct
_atom_sites_solution_secondary difmap
_audit_creation_date 2018-09-17
_audit_creation_method
;
Olex2 1.2
(compiled 2017.03.28 svn.r3405 for OlexSys, GUI svn.r5337)
;
_cell_angle_alpha 90.00
_cell_angle_beta 117.756(6)
_cell_angle_gamma 90.00
_cell_formula_units_Z 8
_cell_length_a 9.9275(4)
_cell_length_b 30.6826(8)
_cell_length_c 10.2669(5)
_cell_measurement_reflns_used 2663
_cell_measurement_temperature 293(2)
_cell_measurement_theta_max 27.8530
_cell_measurement_theta_min 3.5540
_cell_volume 2767.5(2)
_computing_cell_refinement
;
CrysAlisPro, Agilent Technologies,
Version 1.171.36.28 (release 01-02-2013 CrysAlis171 .NET)
(compiled Feb  1 2013,16:14:44)
;
_computing_data_collection
;
CrysAlisPro, Agilent Technologies,
Version 1.171.36.28 (release 01-02-2013 CrysAlis171 .NET)
(compiled Feb  1 2013,16:14:44)
;
_computing_data_reduction
;
CrysAlisPro, Agilent Technologies,
Version 1.171.36.28 (release 01-02-2013 CrysAlis171 .NET)
(compiled Feb  1 2013,16:14:44)
;
_computing_molecular_graphics 'Olex2 (Dolomanov et al., 2009)'
_computing_publication_material 'Olex2 (Dolomanov et al., 2009)'
_computing_structure_refinement 'ShelXL (Sheldrick, 2015)'
_computing_structure_solution 'ShelXS (Sheldrick, 2008)'
_diffrn_ambient_temperature 293(2)
_diffrn_detector_area_resol_mean 16.0733
_diffrn_measured_fraction_theta_full 0.994
_diffrn_measured_fraction_theta_max 0.994
_diffrn_measurement_details
;
#__ type_ start__ end____ width___ exp.time_
  1 omega  -48.00   44.00   1.0000   16.0000
omega____ theta____ kappa____ phi______ frames
    -       22.7867  -57.0000  -60.0000 92

#__ type_ start__ end____ width___ exp.time_
  2 omega    0.00   91.00   1.0000   16.0000
omega____ theta____ kappa____ phi______ frames
    -       22.7867   57.0000   90.0000 91

#__ type_ start__ end____ width___ exp.time_
  3 omega   -1.00   27.00   1.0000   16.0000
omega____ theta____ kappa____ phi______ frames
    -       22.7867   19.0000  -60.0000 28
;
_diffrn_measurement_device_type 'SuperNova, Dual, Cu at zero, Eos'
_diffrn_measurement_method '\w scans'
_diffrn_orient_matrix_UB_11 -0.0260092000
_diffrn_orient_matrix_UB_12 0.0144991000
_diffrn_orient_matrix_UB_13 -0.0606914000
_diffrn_orient_matrix_UB_21 0.0544817000
_diffrn_orient_matrix_UB_22 0.0156625000
_diffrn_orient_matrix_UB_23 0.0446154000
_diffrn_orient_matrix_UB_31 0.0535419000
_diffrn_orient_matrix_UB_32 -0.0089003000
_diffrn_orient_matrix_UB_33 -0.0203066000
_diffrn_radiation_monochromator mirror
_diffrn_radiation_type MoK\a
_diffrn_radiation_wavelength 0.71073
_diffrn_reflns_av_R_equivalents 0.0272
_diffrn_reflns_av_unetI/netI 0.0501
_diffrn_reflns_limit_h_max 10
_diffrn_reflns_limit_h_min -12
_diffrn_reflns_limit_k_max 37
_diffrn_reflns_limit_k_min -34
_diffrn_reflns_limit_l_max 11
_diffrn_reflns_limit_l_min -12
_diffrn_reflns_number 9893
_diffrn_reflns_theta_full 26.02
_diffrn_reflns_theta_max 26.02
_diffrn_reflns_theta_min 3.48
_diffrn_source 'SuperNova (Mo) X-ray Source'
_exptl_absorpt_coefficient_mu 0.259
_exptl_absorpt_correction_T_max 1.00000
_exptl_absorpt_correction_T_min 0.93380
_exptl_absorpt_correction_type multi-scan
_exptl_absorpt_process_details
;
CrysAlisPro, Agilent Technologies,
Version 1.171.36.28 (release 01-02-2013 CrysAlis171 .NET)
(compiled Feb  1 2013,16:14:44)
Empirical absorption correction using spherical harmonics,
 implemented in SCALE3 ABSPACK scaling algorithm.
;
_exptl_crystal_colour 'clear light colourless'
_exptl_crystal_colour_lustre clear
_exptl_crystal_colour_modifier light
_exptl_crystal_colour_primary colourless
_exptl_crystal_density_diffrn 1.466
_exptl_crystal_density_method 'not measured'
_exptl_crystal_description block
_exptl_crystal_F_000 1248
_exptl_crystal_size_max 0.17
_exptl_crystal_size_mid 0.15
_exptl_crystal_size_min 0.14
_refine_diff_density_max 0.259
_refine_diff_density_min -0.272
_refine_diff_density_rms 0.053
_refine_ls_extinction_method none
_refine_ls_goodness_of_fit_ref 1.083
_refine_ls_hydrogen_treatment constr
_refine_ls_matrix_type full
_refine_ls_number_parameters 379
_refine_ls_number_reflns 5419
_refine_ls_number_restraints 0
_refine_ls_restrained_S_all 1.083
_refine_ls_R_factor_all 0.0657
_refine_ls_R_factor_gt 0.0478
_refine_ls_shift/su_max 0.000
_refine_ls_shift/su_mean 0.000
_refine_ls_structure_factor_coef Fsqd
_refine_ls_weighting_details 'calc w=1/[\s^2^(Fo^2^)+(0.0284P)^2^+1.3368P] where P=(Fo^2^+2Fc^2^)/3'
_refine_ls_weighting_scheme calc
_refine_ls_wR_factor_gt 0.0979
_refine_ls_wR_factor_ref 0.1079
_reflns_number_gt 4200
_reflns_number_total 5419
_reflns_threshold_expression >2sigma(I)
_cod_data_source_file jo9b00181_si_002.cif
_cod_data_source_block qiuyf_0913
_cod_depositor_comments
;

2020-04-07
Z value and formula fixed to values more according to usual
chemical conventions.                 miguel
;
_cod_original_formula_sum 'C32 H20 F6 N2 S2'
_cod_original_formula_weight 610.62
_cod_original_formula_moiety '2(C16 H10 F3 N S)'
_cod_original_formula_units_Z 4
_cod_original_cell_volume 2767.47(19)
_cod_database_code 4034222
_reflns_odcompleteness_completeness 99.15
_reflns_odcompleteness_iscentric 1
_reflns_odcompleteness_theta 26.32
_olex2_refinement_description
;
1. Fixed Uiso
 At 1.2 times of:
  All C(H) groups
2.a Aromatic/amide H refined with riding coordinates:
 C23(H23), C21(H21), C31(H31), C27(H27), C30(H30), C18(H18), C28(H28),
 C29(H29), C20(H20), C19(H19), C7(H7), C11(H11), C2(H2), C4(H4), C5(H5),
 C15(H15), C14(H14), C12(H12), C3(H3), C13(H13)
;
_olex2_date_sample_data_collection 2018-09-14
_olex2_submission_special_instructions 'No special instructions were received'

loop_
_space_group_symop_id
_space_group_symop_operation_xyz
1 'x, y, z'
2 '-x, y+1/2, -z+1/2'
3 '-x, -y, -z'
4 'x, -y-1/2, z-1/2'

loop_
_atom_site_label
_atom_site_type_symbol
_atom_site_fract_x
_atom_site_fract_y
_atom_site_fract_z
_atom_site_U_iso_or_equiv
_atom_site_adp_type
_atom_site_occupancy
_atom_site_calc_flag
_atom_site_refinement_flags_posn
S2 S 0.57080(7) 0.078819(19) 0.15026(7) 0.02950(16) Uani 1 d .
F6 F 0.64778(18) 0.01430(5) 0.3262(2) 0.0581(5) Uani 1 d .
F5 F 0.43897(18) 0.00276(5) 0.13146(18) 0.0486(4) Uani 1 d .
F4 F 0.4398(2) 0.04417(5) 0.2978(2) 0.0562(5) Uani 1 d .
C23 C 0.2985(3) 0.07313(7) -0.0984(3) 0.0257(5) Uani 1 d .
H23 H 0.3330 0.0460 -0.1101 0.031 Uiso 1 calc R
N8 N 0.2038(2) 0.15596(6) -0.0640(2) 0.0256(4) Uani 1 d .
C24 C 0.3856(2) 0.09755(7) 0.0234(3) 0.0233(5) Uani 1 d .
C26 C 0.4216(2) 0.16909(7) 0.1658(3) 0.0222(5) Uani 1 d .
C17 C 0.1149(3) 0.13138(8) -0.1855(3) 0.0263(5) Uani 1 d .
C22 C 0.1569(3) 0.08876(8) -0.2065(3) 0.0266(5) Uani 1 d .
C25 C 0.3334(2) 0.13972(7) 0.0384(2) 0.0213(5) Uani 1 d .
C21 C 0.0609(3) 0.06539(9) -0.3349(3) 0.0352(6) Uani 1 d .
H21 H 0.0880 0.0375 -0.3493 0.042 Uiso 1 calc R
C32 C 0.5202(3) 0.03345(8) 0.2285(3) 0.0330(6) Uani 1 d .
C31 C 0.4608(3) 0.15723(8) 0.3097(3) 0.0291(6) Uani 1 d .
H31 H 0.4351 0.1297 0.3288 0.035 Uiso 1 calc R
C27 C 0.4606(3) 0.21061(7) 0.1397(3) 0.0288(5) Uani 1 d .
H27 H 0.4328 0.2195 0.0438 0.035 Uiso 1 calc R
C30 C 0.5380(3) 0.18601(8) 0.4255(3) 0.0338(6) Uani 1 d .
H30 H 0.5614 0.1780 0.5210 0.041 Uiso 1 calc R
C18 C -0.0225(3) 0.14930(9) -0.2942(3) 0.0369(6) Uani 1 d .
H18 H -0.0518 0.1772 -0.2820 0.044 Uiso 1 calc R
C28 C 0.5405(3) 0.23870(8) 0.2557(3) 0.0346(6) Uani 1 d .
H28 H 0.5681 0.2661 0.2372 0.041 Uiso 1 calc R
C29 C 0.5800(3) 0.22666(8) 0.3983(3) 0.0331(6) Uani 1 d .
H29 H 0.6344 0.2457 0.4757 0.040 Uiso 1 calc R
C20 C -0.0710(3) 0.08350(10) -0.4376(3) 0.0420(7) Uani 1 d .
H20 H -0.1340 0.0678 -0.5216 0.050 Uiso 1 calc R
C19 C -0.1127(3) 0.12573(10) -0.4174(3) 0.0417(7) Uani 1 d .
H19 H -0.2028 0.1378 -0.4888 0.050 Uiso 1 calc R
S1 S 0.05134(7) 0.08757(2) 0.09891(8) 0.03227(17) Uani 1 d .
F3 F 0.12913(17) 0.02029(5) 0.26247(19) 0.0489(4) Uani 1 d .
N9 N -0.3331(2) 0.15997(6) -0.0549(2) 0.0260(4) Uani 1 d .
F1 F -0.0591(2) 0.05393(6) 0.2636(2) 0.0640(5) Uani 1 d .
F2 F -0.0948(2) 0.01438(5) 0.0813(2) 0.0592(5) Uani 1 d .
C7 C -0.2274(3) 0.08673(8) -0.1425(3) 0.0298(6) Uani 1 d .
H7 H -0.1906 0.0627 -0.1712 0.036 Uiso 1 calc R
C8 C -0.1352(3) 0.10840(7) -0.0156(3) 0.0255(5) Uani 1 d .
C6 C -0.3788(3) 0.10092(7) -0.2303(3) 0.0287(5) Uani 1 d .
C16 C 0.0023(3) 0.04235(8) 0.1779(3) 0.0339(6) Uani 1 d .
C1 C -0.4281(3) 0.13759(7) -0.1803(3) 0.0264(5) Uani 1 d .
C10 C -0.0922(3) 0.17487(7) 0.1508(3) 0.0243(5) Uani 1 d .
C11 C -0.1394(3) 0.18720(8) 0.2538(3) 0.0314(6) Uani 1 d .
H11 H -0.2303 0.1764 0.2462 0.038 Uiso 1 calc R
C2 C -0.5789(3) 0.15247(8) -0.2637(3) 0.0325(6) Uani 1 d .
H2 H -0.6129 0.1764 -0.2315 0.039 Uiso 1 calc R
C9 C -0.1908(3) 0.14668(7) 0.0241(3) 0.0235(5) Uani 1 d .
C4 C -0.6268(3) 0.09533(9) -0.4414(3) 0.0428(7) Uani 1 d .
H4 H -0.6939 0.0813 -0.5278 0.051 Uiso 1 calc R
C5 C -0.4812(3) 0.08024(9) -0.3631(3) 0.0399(7) Uani 1 d .
H5 H -0.4494 0.0563 -0.3972 0.048 Uiso 1 calc R
C15 C 0.0441(3) 0.19159(7) 0.1640(3) 0.0300(6) Uani 1 d .
H15 H 0.0776 0.1836 0.0965 0.036 Uiso 1 calc R
C14 C 0.1299(3) 0.22012(8) 0.2771(3) 0.0357(6) Uani 1 d .
H14 H 0.2203 0.2313 0.2847 0.043 Uiso 1 calc R
C12 C -0.0524(3) 0.21545(8) 0.3674(3) 0.0381(6) Uani 1 d .
H12 H -0.0845 0.2233 0.4360 0.046 Uiso 1 calc R
C3 C -0.6757(3) 0.13182(9) -0.3921(3) 0.0390(7) Uani 1 d .
H3 H -0.7746 0.1421 -0.4470 0.047 Uiso 1 calc R
C13 C 0.0821(3) 0.23200(8) 0.3788(3) 0.0360(6) Uani 1 d .
H13 H 0.1403 0.2511 0.4547 0.043 Uiso 1 calc R

loop_
_atom_site_aniso_label
_atom_site_aniso_U_11
_atom_site_aniso_U_22
_atom_site_aniso_U_33
_atom_site_aniso_U_23
_atom_site_aniso_U_13
_atom_site_aniso_U_12
S2 0.0211(3) 0.0266(3) 0.0350(4) -0.0017(3) 0.0082(3) 0.0014(3)
F6 0.0411(10) 0.0375(9) 0.0606(12) 0.0142(8) -0.0057(8) 0.0052(8)
F5 0.0512(10) 0.0312(8) 0.0455(10) -0.0032(7) 0.0075(8) -0.0119(7)
F4 0.0802(13) 0.0446(10) 0.0633(12) 0.0085(9) 0.0498(11) 0.0050(9)
C23 0.0278(13) 0.0225(12) 0.0288(13) -0.0018(10) 0.0148(11) -0.0001(10)
N8 0.0262(11) 0.0263(10) 0.0250(11) 0.0030(9) 0.0125(9) 0.0032(9)
C24 0.0208(11) 0.0228(12) 0.0262(13) 0.0008(10) 0.0110(10) 0.0005(10)
C26 0.0197(11) 0.0195(11) 0.0281(13) -0.0009(10) 0.0117(10) 0.0021(9)
C17 0.0243(12) 0.0305(13) 0.0264(13) 0.0050(11) 0.0137(11) 0.0005(11)
C22 0.0253(12) 0.0311(13) 0.0240(13) 0.0000(10) 0.0118(10) -0.0054(11)
C25 0.0223(12) 0.0216(11) 0.0234(12) 0.0037(10) 0.0134(10) -0.0002(10)
C21 0.0365(15) 0.0375(15) 0.0301(14) -0.0051(12) 0.0142(12) -0.0070(12)
C32 0.0300(14) 0.0276(13) 0.0302(14) -0.0012(11) 0.0045(12) 0.0039(11)
C31 0.0353(14) 0.0223(12) 0.0322(14) 0.0001(11) 0.0179(12) -0.0001(11)
C27 0.0301(13) 0.0254(12) 0.0331(14) 0.0014(11) 0.0166(11) 0.0003(11)
C30 0.0351(14) 0.0364(15) 0.0285(14) -0.0042(11) 0.0135(12) 0.0010(12)
C18 0.0322(15) 0.0416(15) 0.0345(15) 0.0062(12) 0.0136(12) 0.0064(12)
C28 0.0389(15) 0.0199(12) 0.0515(18) -0.0043(12) 0.0266(14) -0.0035(11)
C29 0.0267(13) 0.0313(14) 0.0395(15) -0.0163(12) 0.0140(12) -0.0028(11)
C20 0.0337(15) 0.0571(19) 0.0273(15) -0.0059(13) 0.0076(12) -0.0117(14)
C19 0.0269(14) 0.0594(19) 0.0306(15) 0.0078(14) 0.0066(12) 0.0034(14)
S1 0.0283(3) 0.0250(3) 0.0455(4) 0.0025(3) 0.0188(3) 0.0011(3)
F3 0.0358(9) 0.0396(9) 0.0593(11) 0.0164(8) 0.0120(8) 0.0077(7)
N9 0.0273(11) 0.0257(10) 0.0260(11) 0.0005(9) 0.0132(9) -0.0021(9)
F1 0.0725(13) 0.0794(13) 0.0641(13) 0.0210(10) 0.0520(11) 0.0206(10)
F2 0.0592(11) 0.0392(9) 0.0565(12) 0.0057(9) 0.0077(9) -0.0229(9)
C7 0.0411(15) 0.0230(12) 0.0310(14) -0.0010(11) 0.0216(12) -0.0007(11)
C8 0.0279(13) 0.0217(12) 0.0282(13) 0.0017(10) 0.0142(11) -0.0011(10)
C6 0.0379(14) 0.0245(12) 0.0237(13) 0.0013(10) 0.0145(11) -0.0057(11)
C16 0.0306(14) 0.0314(14) 0.0373(15) 0.0022(12) 0.0138(12) 0.0016(12)
C1 0.0293(13) 0.0263(12) 0.0252(13) 0.0033(10) 0.0139(11) -0.0063(10)
C10 0.0251(12) 0.0183(11) 0.0291(13) -0.0002(10) 0.0122(11) 0.0013(10)
C11 0.0275(13) 0.0329(14) 0.0372(15) -0.0065(11) 0.0178(12) -0.0055(11)
C2 0.0318(14) 0.0350(14) 0.0309(14) 0.0048(11) 0.0149(12) -0.0035(12)
C9 0.0265(12) 0.0204(11) 0.0268(13) 0.0014(10) 0.0153(11) -0.0034(10)
C4 0.0509(18) 0.0450(17) 0.0235(14) -0.0020(12) 0.0096(13) -0.0183(14)
C5 0.0539(18) 0.0328(14) 0.0300(15) -0.0028(12) 0.0171(14) -0.0086(13)
C15 0.0322(14) 0.0247(12) 0.0413(15) -0.0031(11) 0.0241(12) -0.0030(11)
C14 0.0269(14) 0.0283(13) 0.0518(17) -0.0047(13) 0.0182(13) -0.0059(11)
C12 0.0379(15) 0.0418(15) 0.0394(16) -0.0115(13) 0.0221(13) -0.0040(13)
C3 0.0301(14) 0.0503(17) 0.0316(15) 0.0096(13) 0.0102(12) -0.0103(13)
C13 0.0333(14) 0.0297(13) 0.0390(16) -0.0111(12) 0.0118(12) -0.0043(12)

loop_
_atom_type_symbol
_atom_type_description
_atom_type_scat_dispersion_real
_atom_type_scat_dispersion_imag
_atom_type_scat_source
C C 0.0033 0.0016 'International Tables Vol C Tables 4.2.6.8 and 6.1.1.4'
H H 0.0000 0.0000 'International Tables Vol C Tables 4.2.6.8 and 6.1.1.4'
F F 0.0171 0.0103 'International Tables Vol C Tables 4.2.6.8 and 6.1.1.4'
N N 0.0061 0.0033 'International Tables Vol C Tables 4.2.6.8 and 6.1.1.4'
S S 0.1246 0.1234 'International Tables Vol C Tables 4.2.6.8 and 6.1.1.4'

loop_
_geom_angle_atom_site_label_1
_geom_angle_atom_site_label_2
_geom_angle_atom_site_label_3
_geom_angle
C24 S2 C32 99.73(11)
C24 C23 H23 119.7
C24 C23 C22 120.6(2)
C22 C23 H23 119.7
C25 N8 C17 119.45(19)
C23 C24 S2 119.34(17)
C23 C24 C25 119.3(2)
C25 C24 S2 121.04(17)
C31 C26 C25 122.3(2)
C31 C26 C27 118.6(2)
C27 C26 C25 119.1(2)
N8 C17 C22 122.3(2)
N8 C17 C18 118.8(2)
C18 C17 C22 118.9(2)
C23 C22 C17 116.7(2)
C23 C22 C21 123.7(2)
C21 C22 C17 119.5(2)
N8 C25 C24 121.6(2)
N8 C25 C26 115.18(19)
C24 C25 C26 123.2(2)
C22 C21 H21 119.9
C20 C21 C22 120.3(2)
C20 C21 H21 119.9
F6 C32 S2 108.27(18)
F6 C32 F5 106.46(19)
F6 C32 F4 107.6(2)
F5 C32 S2 114.32(18)
F4 C32 S2 114.17(17)
F4 C32 F5 105.6(2)
C26 C31 H31 119.6
C30 C31 C26 120.9(2)
C30 C31 H31 119.6
C26 C27 H27 119.9
C28 C27 C26 120.3(2)
C28 C27 H27 119.9
C31 C30 H30 120.1
C29 C30 C31 119.9(2)
C29 C30 H30 120.1
C17 C18 H18 120.0
C19 C18 C17 120.1(3)
C19 C18 H18 120.0
C27 C28 H28 119.6
C29 C28 C27 120.9(2)
C29 C28 H28 119.6
C30 C29 H29 120.3
C28 C29 C30 119.5(2)
C28 C29 H29 120.3
C21 C20 H20 119.8
C21 C20 C19 120.4(3)
C19 C20 H20 119.8
C18 C19 C20 120.9(3)
C18 C19 H19 119.6
C20 C19 H19 119.6
C16 S1 C8 99.12(11)
C9 N9 C1 119.4(2)
C8 C7 H7 120.0
C8 C7 C6 119.9(2)
C6 C7 H7 120.0
C7 C8 S1 118.83(18)
C7 C8 C9 119.6(2)
C9 C8 S1 121.58(18)
C7 C6 C1 117.3(2)
C7 C6 C5 123.3(2)
C1 C6 C5 119.4(2)
F3 C16 S1 108.39(17)
F1 C16 S1 113.49(18)
F1 C16 F3 106.8(2)
F2 C16 S1 114.83(19)
F2 C16 F3 107.2(2)
F2 C16 F1 105.7(2)
N9 C1 C6 122.3(2)
N9 C1 C2 118.6(2)
C2 C1 C6 119.1(2)
C11 C10 C9 120.3(2)
C15 C10 C11 118.8(2)
C15 C10 C9 120.9(2)
C10 C11 H11 119.7
C12 C11 C10 120.6(2)
C12 C11 H11 119.7
C1 C2 H2 119.9
C3 C2 C1 120.3(3)
C3 C2 H2 119.9
N9 C9 C8 121.3(2)
N9 C9 C10 115.92(19)
C8 C9 C10 122.7(2)
C5 C4 H4 119.8
C5 C4 C3 120.4(3)
C3 C4 H4 119.8
C6 C5 H5 119.9
C4 C5 C6 120.2(3)
C4 C5 H5 119.9
C10 C15 H15 119.9
C14 C15 C10 120.3(2)
C14 C15 H15 119.9
C15 C14 H14 119.8
C13 C14 C15 120.5(2)
C13 C14 H14 119.8
C11 C12 H12 120.0
C13 C12 C11 120.0(2)
C13 C12 H12 120.0
C2 C3 C4 120.6(3)
C2 C3 H3 119.7
C4 C3 H3 119.7
C14 C13 C12 119.8(2)
C14 C13 H13 120.1
C12 C13 H13 120.1

loop_
_geom_bond_atom_site_label_1
_geom_bond_atom_site_label_2
_geom_bond_distance
S2 C24 1.782(2)
S2 C32 1.792(3)
F6 C32 1.331(3)
F5 C32 1.334(3)
F4 C32 1.334(3)
C23 H23 0.9300
C23 C24 1.366(3)
C23 C22 1.409(3)
N8 C17 1.371(3)
N8 C25 1.323(3)
C24 C25 1.429(3)
C26 C25 1.491(3)
C26 C31 1.390(3)
C26 C27 1.393(3)
C17 C22 1.419(3)
C17 C18 1.410(3)
C22 C21 1.410(3)
C21 H21 0.9300
C21 C20 1.360(4)
C31 H31 0.9300
C31 C30 1.390(3)
C27 H27 0.9300
C27 C28 1.382(3)
C30 H30 0.9300
C30 C29 1.384(3)
C18 H18 0.9300
C18 C19 1.368(4)
C28 H28 0.9300
C28 C29 1.379(4)
C29 H29 0.9300
C20 H20 0.9300
C20 C19 1.405(4)
C19 H19 0.9300
S1 C8 1.787(2)
S1 C16 1.785(3)
F3 C16 1.334(3)
N9 C1 1.374(3)
N9 C9 1.324(3)
F1 C16 1.331(3)
F2 C16 1.326(3)
C7 H7 0.9300
C7 C8 1.367(3)
C7 C6 1.414(3)
C8 C9 1.436(3)
C6 C1 1.415(3)
C6 C5 1.416(3)
C1 C2 1.411(3)
C10 C11 1.394(3)
C10 C9 1.488(3)
C10 C15 1.394(3)
C11 H11 0.9300
C11 C12 1.385(3)
C2 H2 0.9300
C2 C3 1.372(4)
C4 H4 0.9300
C4 C5 1.366(4)
C4 C3 1.405(4)
C5 H5 0.9300
C15 H15 0.9300
C15 C14 1.385(3)
C14 H14 0.9300
C14 C13 1.382(4)
C12 H12 0.9300
C12 C13 1.382(4)
C3 H3 0.9300
C13 H13 0.9300

loop_
_geom_torsion_atom_site_label_1
_geom_torsion_atom_site_label_2
_geom_torsion_atom_site_label_3
_geom_torsion_atom_site_label_4
_geom_torsion
S2 C24 C25 N8 172.14(17)
S2 C24 C25 C26 -5.7(3)
C23 C24 C25 N8 -1.0(3)
C23 C24 C25 C26 -178.9(2)
C23 C22 C21 C20 -176.9(2)
N8 C17 C22 C23 -2.4(3)
N8 C17 C22 C21 -179.4(2)
N8 C17 C18 C19 179.3(2)
C24 S2 C32 F6 178.64(17)
C24 S2 C32 F5 60.2(2)
C24 S2 C32 F4 -61.6(2)
C24 C23 C22 C17 3.2(3)
C24 C23 C22 C21 -180.0(2)
C26 C31 C30 C29 -1.6(4)
C26 C27 C28 C29 -1.5(4)
C17 N8 C25 C24 1.9(3)
C17 N8 C25 C26 179.87(19)
C17 C22 C21 C20 -0.2(4)
C17 C18 C19 C20 0.4(4)
C22 C23 C24 S2 -174.90(17)
C22 C23 C24 C25 -1.6(3)
C22 C17 C18 C19 -0.1(4)
C22 C21 C20 C19 0.4(4)
C25 N8 C17 C22 -0.1(3)
C25 N8 C17 C18 -179.5(2)
C25 C26 C31 C30 -177.5(2)
C25 C26 C27 C28 179.1(2)
C21 C20 C19 C18 -0.5(4)
C32 S2 C24 C23 -70.4(2)
C32 S2 C24 C25 116.5(2)
C31 C26 C25 N8 121.8(2)
C31 C26 C25 C24 -60.2(3)
C31 C26 C27 C28 1.8(3)
C31 C30 C29 C28 2.0(4)
C27 C26 C25 N8 -55.4(3)
C27 C26 C25 C24 122.6(2)
C27 C26 C31 C30 -0.3(3)
C27 C28 C29 C30 -0.5(4)
C18 C17 C22 C23 177.0(2)
C18 C17 C22 C21 0.1(3)
S1 C8 C9 N9 -174.52(17)
S1 C8 C9 C10 8.4(3)
N9 C1 C2 C3 177.9(2)
C7 C8 C9 N9 4.3(3)
C7 C8 C9 C10 -172.8(2)
C7 C6 C1 N9 2.4(3)
C7 C6 C1 C2 -179.2(2)
C7 C6 C5 C4 179.0(2)
C8 S1 C16 F3 176.13(18)
C8 S1 C16 F1 -65.4(2)
C8 S1 C16 F2 56.3(2)
C8 C7 C6 C1 -0.3(3)
C8 C7 C6 C5 -180.0(2)
C6 C7 C8 S1 175.98(18)
C6 C7 C8 C9 -2.9(3)
C6 C1 C2 C3 -0.6(3)
C16 S1 C8 C7 -75.0(2)
C16 S1 C8 C9 103.9(2)
C1 N9 C9 C8 -2.3(3)
C1 N9 C9 C10 175.00(19)
C1 C6 C5 C4 -0.6(4)
C1 C2 C3 C4 0.8(4)
C10 C11 C12 C13 0.6(4)
C10 C15 C14 C13 0.6(4)
C11 C10 C9 N9 52.0(3)
C11 C10 C9 C8 -130.8(2)
C11 C10 C15 C14 -0.4(4)
C11 C12 C13 C14 -0.4(4)
C9 N9 C1 C6 -1.1(3)
C9 N9 C1 C2 -179.5(2)
C9 C10 C11 C12 -176.3(2)
C9 C10 C15 C14 175.7(2)
C5 C6 C1 N9 -177.9(2)
C5 C6 C1 C2 0.5(3)
C5 C4 C3 C2 -1.0(4)
C15 C10 C11 C12 -0.2(4)
C15 C10 C9 N9 -124.1(2)
C15 C10 C9 C8 53.2(3)
C15 C14 C13 C12 -0.2(4)
C3 C4 C5 C6 0.9(4)
